data_1511515
loop_
_publ_author_name
'Brosset, C.'
'Magnusson, B.'

_publ_section_title
;
 The Silicon - Boron System
;
_journal_name_full 'Nature (London)'
_journal_page_first 54
_journal_page_last 55
_journal_paper_doi 10.1038/187054a0
_journal_volume 187
_journal_year 1960
_chemical_formula_sum 'B4 Si'
_chemical_name_systematic 'Si B4'
_space_group_IT_number 166
_symmetry_space_group_name_Hall '-R 3 2"'
_symmetry_space_group_name_H-M 'R -3 m :H'
_cell_angle_alpha 90
_cell_angle_beta 90
_cell_angle_gamma 120
_cell_formula_units_Z 9
_cell_length_a 6.319
_cell_length_b 6.319
_cell_length_c 12.713
_cell_volume 439.618
_citation_journal_id_ASTM NATUAS
_cod_data_source_file boron4-x_145.cif
_cod_data_source_block B4Si1
_cod_original_cell_volume 439.6179
_cod_original_formula_sum 'B4 Si1'
_cod_database_code 1511515

loop_
_symmetry_equiv_pos_as_xyz
x,y,z
-y,x-y,z
-x+y,-x,z
y,x,-z
-x,-x+y,-z
x-y,-y,-z
-x,-y,-z
y,-x+y,-z
x-y,x,-z
-y,-x,z
x,x-y,z
-x+y,y,z
x+2/3,y+1/3,z+1/3
-y+2/3,x-y+1/3,z+1/3
-x+y+2/3,-x+1/3,z+1/3
y+2/3,x+1/3,-z+1/3
-x+2/3,-x+y+1/3,-z+1/3
x-y+2/3,-y+1/3,-z+1/3
-x+2/3,-y+1/3,-z+1/3
y+2/3,-x+y+1/3,-z+1/3
x-y+2/3,x+1/3,-z+1/3
-y+2/3,-x+1/3,z+1/3
x+2/3,x-y+1/3,z+1/3
-x+y+2/3,y+1/3,z+1/3
x+1/3,y+2/3,z+2/3
-y+1/3,x-y+2/3,z+2/3
-x+y+1/3,-x+2/3,z+2/3
y+1/3,x+2/3,-z+2/3
-x+1/3,-x+y+2/3,-z+2/3
x-y+1/3,-y+2/3,-z+2/3
-x+1/3,-y+2/3,-z+2/3
y+1/3,-x+y+2/3,-z+2/3
x-y+1/3,x+2/3,-z+2/3
-y+1/3,-x+2/3,z+2/3
x+1/3,x-y+2/3,z+2/3
-x+y+1/3,y+2/3,z+2/3

loop_
_atom_site_label
_atom_site_type_symbol
_atom_site_fract_x
_atom_site_fract_y
_atom_site_fract_z
_atom_site_occupancy
_atom_site_U_iso_or_equiv
Si1 Si 0 0 0.19 1 0.0
B1 B 0.11 0.89 0.87 0.833 0.0
B2 B 0.1667 0.8333 0.02 1 0.0
B3 B 0 0 0 1 0.0
Si2 Si 0.11 0.89 0.87 0.167 0.0
